data_4340017
loop_
_publ_author_name
'Streitberger, Markus'
'Schmied, Andy'
'Hey-Hawkins, Evamarie'

_publ_section_title
;
 Selective formation of gold(i) bis-phospholane macrocycles, polymeric
 chains, and nanotubes.
;
_journal_issue 13
_journal_name_full 'Inorganic chemistry'
_journal_page_first 6794
_journal_page_last 6804
_journal_paper_doi 10.1021/ic5006055
_journal_volume 53
_journal_year 2014
_chemical_formula_sum 'C26 H52 Au2 B2 F8 P4'
_chemical_formula_weight 1056.11
_space_group_IT_number 14
_symmetry_cell_setting monoclinic
_symmetry_space_group_name_Hall '-P 2ybc'
_symmetry_space_group_name_H-M 'P 1 21/c 1'
_atom_sites_solution_hydrogens geom
_atom_sites_solution_primary direct
_atom_sites_solution_secondary difmap
_audit_creation_date 2012-11-07T11:12:05-00:00
_audit_creation_method 'WinGX routine CIF_UPDATE'
_cell_angle_alpha 90
_cell_angle_beta 111.6480(19)
_cell_angle_gamma 90
_cell_formula_units_Z 2
_cell_length_a 11.79580(17)
_cell_length_b 12.78990(12)
_cell_length_c 12.4567(2)
_cell_measurement_reflns_used 11814
_cell_measurement_temperature 130(2)
_cell_measurement_theta_max 34.8195
_cell_measurement_theta_min 2.9871
_cell_volume 1746.75(5)
_computing_cell_refinement
;
        CrysAlisPro, Agilent Technologies,
        Version 1.171.35.21 (release 20-01-2012 CrysAlis171 .NET)
        (compiled Jan 23 2012,18:06:46)
;
_computing_data_collection
;
        CrysAlisPro, Agilent Technologies,
        Version 1.171.35.21 (release 20-01-2012 CrysAlis171 .NET)
        (compiled Jan 23 2012,18:06:46)
;
_computing_data_reduction
;
        CrysAlisPro, Agilent Technologies,
        Version 1.171.35.21 (release 20-01-2012 CrysAlis171 .NET)
        (compiled Jan 23 2012,18:06:46)
;
_computing_molecular_graphics 'ORTEP3 for Windows (L. J. Farrugia, 1997)'
_computing_publication_material 'WINGX  (L.J. Farrugia,1999)'
_computing_structure_refinement 'SHELXL-97 (Sheldrick, 2008)'
_computing_structure_solution 'SIR92 (Giacovazzo 1993)'
_diffrn_ambient_temperature 130(2)
_diffrn_detector_area_resol_mean 16.356
_diffrn_measured_fraction_theta_full 0.999
_diffrn_measured_fraction_theta_max 0.999
_diffrn_measurement_device_type 'Xcalibur, Sapphire3, Gemini'
_diffrn_measurement_method '\w scans'
_diffrn_orient_matrix_UB_11 -0.0238744
_diffrn_orient_matrix_UB_12 0.043617
_diffrn_orient_matrix_UB_13 0.0198518
_diffrn_orient_matrix_UB_21 0.0561581
_diffrn_orient_matrix_UB_22 0.0056292
_diffrn_orient_matrix_UB_23 0.0472607
_diffrn_orient_matrix_UB_31 0.0214732
_diffrn_orient_matrix_UB_32 0.0337987
_diffrn_orient_matrix_UB_33 -0.0335211
_diffrn_radiation_monochromator graphite
_diffrn_radiation_type MoK\a
_diffrn_radiation_wavelength 0.71073
_diffrn_reflns_av_R_equivalents 0.0263
_diffrn_reflns_av_unetI/netI 0.0179
_diffrn_reflns_limit_h_max 14
_diffrn_reflns_limit_h_min -14
_diffrn_reflns_limit_k_max 15
_diffrn_reflns_limit_k_min -15
_diffrn_reflns_limit_l_max 15
_diffrn_reflns_limit_l_min -15
_diffrn_reflns_number 16835
_diffrn_reflns_theta_full 25.35
_diffrn_reflns_theta_max 25.35
_diffrn_reflns_theta_min 3.19
_exptl_absorpt_coefficient_mu 8.633
_exptl_absorpt_correction_T_max 1
_exptl_absorpt_correction_T_min 0.51919
_exptl_absorpt_correction_type multi-scan
_exptl_absorpt_process_details
;
        CrysAlisPro, Agilent Technologies,
        Version 1.171.35.21 (release 20-01-2012 CrysAlis171 .NET)
        (compiled Jan 23 2012,18:06:46)
        Empirical absorption correction using spherical harmonics,
 implemented in SCALE3 ABSPACK scaling algorithm.
;
_exptl_crystal_colour colourless
_exptl_crystal_density_diffrn 2.008
_exptl_crystal_density_method 'not measured'
_exptl_crystal_description prism
_exptl_crystal_F_000 1016
_exptl_crystal_size_max 0.3
_exptl_crystal_size_mid 0.2
_exptl_crystal_size_min 0.2
_refine_diff_density_max 1.099
_refine_diff_density_min -0.758
_refine_diff_density_rms 0.093
_refine_ls_extinction_method none
_refine_ls_goodness_of_fit_ref 1.079
_refine_ls_hydrogen_treatment constr
_refine_ls_matrix_type full
_refine_ls_number_parameters 190
_refine_ls_number_reflns 3198
_refine_ls_number_restraints 0
_refine_ls_restrained_S_all 1.079
_refine_ls_R_factor_all 0.0219
_refine_ls_R_factor_gt 0.0189
_refine_ls_shift/su_max 0
_refine_ls_shift/su_mean 0
_refine_ls_structure_factor_coef Fsqd
_refine_ls_weighting_details 'calc w=1/[\s^2^(Fo^2^)+(0.0143P)^2^+3.9531P] where P=(Fo^2^+2Fc^2^)/3'
_refine_ls_weighting_scheme calc
_refine_ls_wR_factor_gt 0.041
_refine_ls_wR_factor_ref 0.0425
_reflns_number_gt 2954
_reflns_number_total 3198
_reflns_threshold_expression >2\s(I)
_cod_data_source_file ic5006055_si_003.cif
_cod_data_source_block x1572fin
_cod_depositor_comments
;
The following automatic conversions were performed:

'_symmetry_cell_setting' value 'Monoclinic' changed to 'monoclinic'
according to
/usr/data/users/saulius/crontab/automatic-downloads/rss-feeds/ACS/lib/dictionaries/cif_core.dic
dictionary named 'cif_core.dic' version 2.4.2 from 2011-04-26.

Automatic conversion script
Id: cif_fix_values 2281 2013-09-26 08:29:07Z andrius 

 Adding full bibliography for 4340012--4340022.cif.
;
_cod_original_cell_volume 1746.75(4)
_cod_original_sg_symbol_H-M P2(1)/c
_cod_database_code 4340017

loop_
_symmetry_equiv_pos_as_xyz
'x, y, z'
'-x, y+1/2, -z+1/2'
'-x, -y, -z'
'x, -y-1/2, z-1/2'

loop_
_atom_site_label
_atom_site_type_symbol
_atom_site_fract_x
_atom_site_fract_y
_atom_site_fract_z
_atom_site_U_iso_or_equiv
_atom_site_adp_type
_atom_site_occupancy
_atom_site_symmetry_multiplicity
_atom_site_calc_flag
_atom_site_refinement_flags
C1 C 0.4488(3) 0.8204(3) 0.2496(3) 0.0249(8) Uani 1 1 d .
H1A H 0.3732 0.7861 0.2485 0.03 Uiso 1 1 calc R
H1B H 0.52 0.7791 0.2989 0.03 Uiso 1 1 calc R
C2 C 0.4565(4) 0.9333(3) 0.2923(3) 0.0317(9) Uani 1 1 d .
H2A H 0.4307 0.9373 0.3593 0.038 Uiso 1 1 calc R
H2B H 0.5413 0.9592 0.3165 0.038 Uiso 1 1 calc R
C3 C 0.3730(4) 0.9987(3) 0.1938(3) 0.0298(8) Uani 1 1 d .
H3A H 0.3862 1.074 0.2127 0.036 Uiso 1 1 calc R
H3B H 0.2866 0.9818 0.1791 0.036 Uiso 1 1 calc R
C4 C 0.4034(3) 0.9730(3) 0.0877(3) 0.0216(7) Uani 1 1 d .
H4A H 0.4709 1.0177 0.0852 0.026 Uiso 1 1 calc R
H4B H 0.3314 0.9842 0.016 0.026 Uiso 1 1 calc R
C5 C 0.9577(3) 0.8138(3) 0.1792(3) 0.0251(8) Uani 1 1 d .
H5A H 0.9366 0.8667 0.2269 0.03 Uiso 1 1 calc R
H5B H 1.018 0.7646 0.2309 0.03 Uiso 1 1 calc R
C6 C 1.0086(4) 0.8667(3) 0.0952(4) 0.0367(10) Uani 1 1 d .
H6A H 0.9716 0.9368 0.0734 0.044 Uiso 1 1 calc R
H6B H 1.0981 0.8753 0.1328 0.044 Uiso 1 1 calc R
C7 C 0.9784(4) 0.7984(3) -0.0120(4) 0.0329(9) Uani 1 1 d .
H7A H 1.0299 0.7348 0.006 0.039 Uiso 1 1 calc R
H7B H 0.9934 0.8372 -0.0742 0.039 Uiso 1 1 calc R
C8 C 0.8433(3) 0.7686(3) -0.0502(3) 0.0289(8) Uani 1 1 d .
H8A H 0.8253 0.7052 -0.0993 0.035 Uiso 1 1 calc R
H8B H 0.7904 0.8264 -0.0938 0.035 Uiso 1 1 calc R
C9 C 0.3203(3) 0.7595(3) 0.0076(3) 0.0226(7) Uani 1 1 d .
H9A H 0.2453 0.7816 0.0194 0.027 Uiso 1 1 calc R
H9B H 0.3093 0.7748 -0.0735 0.027 Uiso 1 1 calc R
C10 C 0.3374(3) 0.6424(3) 0.0282(3) 0.0219(7) Uani 1 1 d .
H10A H 0.3439 0.6266 0.1081 0.026 Uiso 1 1 calc R
H10B H 0.4149 0.621 0.0208 0.026 Uiso 1 1 calc R
C11 C 0.2334(3) 0.5789(3) -0.0557(3) 0.0244(8) Uani 1 1 d .
H11A H 0.2241 0.597 -0.1358 0.029 Uiso 1 1 calc R
H11B H 0.1565 0.5974 -0.0456 0.029 Uiso 1 1 calc R
C12 C 0.2554(3) 0.4618(3) -0.0374(3) 0.0223(7) Uani 1 1 d .
H12A H 0.27 0.445 0.0442 0.027 Uiso 1 1 calc R
H12B H 0.3301 0.4433 -0.0517 0.027 Uiso 1 1 calc R
C13 C 0.8501(3) 0.6053(3) 0.1152(3) 0.0237(8) Uani 1 1 d .
H13A H 0.9257 0.5859 0.1029 0.028 Uiso 1 1 calc R
H13B H 0.863 0.5911 0.197 0.028 Uiso 1 1 calc R
B1 B 0.1984(4) 0.9384(3) -0.2516(4) 0.0279(9) Uani 1 1 d .
F1 F 0.1475(2) 0.94233(18) -0.1671(2) 0.0380(6) Uani 1 1 d .
F2 F 0.3210(2) 0.9563(3) -0.2021(3) 0.0720(10) Uani 1 1 d .
F3 F 0.1415(3) 1.0096(2) -0.3362(3) 0.0755(10) Uani 1 1 d .
F4 F 0.1819(2) 0.8396(2) -0.2994(2) 0.0510(7) Uani 1 1 d .
P1 P 0.44864(8) 0.83473(7) 0.10302(8) 0.01792(18) Uani 1 1 d .
P2 P 0.82039(8) 0.74380(7) 0.08584(8) 0.02101(19) Uani 1 1 d .
Au1 Au 0.634014(12) 0.792465(10) 0.090982(12) 0.02142(5) Uani 1 1 d .

loop_
_atom_site_aniso_label
_atom_site_aniso_U_11
_atom_site_aniso_U_22
_atom_site_aniso_U_33
_atom_site_aniso_U_23
_atom_site_aniso_U_13
_atom_site_aniso_U_12
C1 0.029(2) 0.0248(19) 0.0231(19) 0.0024(15) 0.0127(16) 0.0009(15)
C2 0.042(2) 0.033(2) 0.0235(19) -0.0034(17) 0.0162(18) -0.0017(18)
C3 0.035(2) 0.0227(18) 0.037(2) -0.0015(17) 0.0191(18) 0.0045(16)
C4 0.0209(18) 0.0162(17) 0.0266(19) -0.0016(15) 0.0074(15) -0.0005(14)
C5 0.0208(18) 0.0214(18) 0.034(2) -0.0061(16) 0.0111(16) -0.0033(14)
C6 0.031(2) 0.033(2) 0.052(3) -0.005(2) 0.023(2) -0.0122(18)
C7 0.028(2) 0.036(2) 0.040(2) 0.0030(19) 0.0186(19) -0.0019(17)
C8 0.027(2) 0.032(2) 0.029(2) 0.0023(17) 0.0115(17) 0.0014(16)
C9 0.0181(17) 0.0186(17) 0.031(2) -0.0021(15) 0.0086(16) -0.0011(14)
C10 0.0263(19) 0.0157(17) 0.0265(19) -0.0025(14) 0.0130(16) -0.0005(14)
C11 0.0233(18) 0.0184(17) 0.030(2) -0.0033(16) 0.0080(16) 0.0005(14)
C12 0.0197(17) 0.0170(17) 0.0299(19) -0.0022(15) 0.0087(16) -0.0009(14)
C13 0.0199(18) 0.0178(17) 0.030(2) -0.0041(15) 0.0052(16) -0.0002(14)
B1 0.030(2) 0.029(2) 0.027(2) -0.0025(19) 0.0135(19) -0.0044(18)
F1 0.0425(14) 0.0449(14) 0.0347(13) 0.0077(11) 0.0239(11) 0.0118(11)
F2 0.0375(15) 0.125(3) 0.0595(18) -0.0460(19) 0.0251(14) -0.0415(17)
F3 0.121(3) 0.068(2) 0.0622(19) 0.0344(17) 0.062(2) 0.043(2)
F4 0.0524(16) 0.0461(15) 0.0645(18) -0.0241(14) 0.0334(15) -0.0199(13)
P1 0.0197(4) 0.0145(4) 0.0214(4) 0.0001(4) 0.0098(4) 0.0004(3)
P2 0.0174(4) 0.0173(4) 0.0295(5) -0.0011(4) 0.0101(4) -0.0005(3)
Au1 0.01842(8) 0.01764(8) 0.03047(9) -0.00095(6) 0.01168(6) 0.00008(5)

loop_
_atom_type_symbol
_atom_type_description
_atom_type_scat_dispersion_real
_atom_type_scat_dispersion_imag
_atom_type_scat_source
C C 0.0033 0.0016 'International Tables Vol C Tables 4.2.6.8 and 6.1.1.4'
H H 0 0 'International Tables Vol C Tables 4.2.6.8 and 6.1.1.4'
B B 0.0013 0.0007 'International Tables Vol C Tables 4.2.6.8 and 6.1.1.4'
F F 0.0171 0.0103 'International Tables Vol C Tables 4.2.6.8 and 6.1.1.4'
P P 0.1023 0.0942 'International Tables Vol C Tables 4.2.6.8 and 6.1.1.4'
Au Au -2.0133 8.8022 'International Tables Vol C Tables 4.2.6.8 and 6.1.1.4'

loop_
_geom_angle_atom_site_label_1
_geom_angle_atom_site_label_2
_geom_angle_atom_site_label_3
_geom_angle
_geom_angle_site_symmetry_1
_geom_angle_site_symmetry_3
C2 C1 P1 103.3(2) . .
C2 C1 H1A 111.1 . .
P1 C1 H1A 111.1 . .
C2 C1 H1B 111.1 . .
P1 C1 H1B 111.1 . .
H1A C1 H1B 109.1 . .
C3 C2 C1 107.6(3) . .
C3 C2 H2A 110.2 . .
C1 C2 H2A 110.2 . .
C3 C2 H2B 110.2 . .
C1 C2 H2B 110.2 . .
H2A C2 H2B 108.5 . .
C2 C3 C4 107.0(3) . .
C2 C3 H3A 110.3 . .
C4 C3 H3A 110.3 . .
C2 C3 H3B 110.3 . .
C4 C3 H3B 110.3 . .
H3A C3 H3B 108.6 . .
C3 C4 P1 105.6(2) . .
C3 C4 H4A 110.6 . .
P1 C4 H4A 110.6 . .
C3 C4 H4B 110.6 . .
P1 C4 H4B 110.6 . .
H4A C4 H4B 108.7 . .
C6 C5 P2 104.9(3) . .
C6 C5 H5A 110.8 . .
P2 C5 H5A 110.8 . .
C6 C5 H5B 110.8 . .
P2 C5 H5B 110.8 . .
H5A C5 H5B 108.8 . .
C7 C6 C5 108.6(3) . .
C7 C6 H6A 110 . .
C5 C6 H6A 110 . .
C7 C6 H6B 110 . .
C5 C6 H6B 110 . .
H6A C6 H6B 108.3 . .
C6 C7 C8 107.1(3) . .
C6 C7 H7A 110.3 . .
C8 C7 H7A 110.3 . .
C6 C7 H7B 110.3 . .
C8 C7 H7B 110.3 . .
H7A C7 H7B 108.5 . .
C7 C8 P2 104.2(3) . .
C7 C8 H8A 110.9 . .
P2 C8 H8A 110.9 . .
C7 C8 H8B 110.9 . .
P2 C8 H8B 110.9 . .
H8A C8 H8B 108.9 . .
C10 C9 P1 112.6(2) . .
C10 C9 H9A 109.1 . .
P1 C9 H9A 109.1 . .
C10 C9 H9B 109.1 . .
P1 C9 H9B 109.1 . .
H9A C9 H9B 107.8 . .
C9 C10 C11 112.7(3) . .
C9 C10 H10A 109 . .
C11 C10 H10A 109 . .
C9 C10 H10B 109 . .
C11 C10 H10B 109 . .
H10A C10 H10B 107.8 . .
C10 C11 C12 111.9(3) . .
C10 C11 H11A 109.2 . .
C12 C11 H11A 109.2 . .
C10 C11 H11B 109.2 . .
C12 C11 H11B 109.2 . .
H11A C11 H11B 107.9 . .
C11 C12 C13 113.8(3) . 3_665
C11 C12 H12A 108.8 . .
C13 C12 H12A 108.8 3_665 .
C11 C12 H12B 108.8 . .
C13 C12 H12B 108.8 3_665 .
H12A C12 H12B 107.7 . .
C12 C13 P2 111.6(2) 3_665 .
C12 C13 H13A 109.3 3_665 .
P2 C13 H13A 109.3 . .
C12 C13 H13B 109.3 3_665 .
P2 C13 H13B 109.3 . .
H13A C13 H13B 108 . .
F2 B1 F3 111.9(4) . .
F2 B1 F4 107.8(4) . .
F3 B1 F4 109.1(4) . .
F2 B1 F1 109.5(3) . .
F3 B1 F1 109.4(3) . .
F4 B1 F1 109.1(3) . .
C9 P1 C1 107.03(17) . .
C9 P1 C4 107.58(16) . .
C1 P1 C4 95.33(16) . .
C9 P1 Au1 114.44(12) . .
C1 P1 Au1 112.81(13) . .
C4 P1 Au1 117.66(11) . .
C13 P2 C8 105.69(18) . .
C13 P2 C5 106.74(16) . .
C8 P2 C5 95.98(17) . .
C13 P2 Au1 111.86(12) . .
C8 P2 Au1 116.37(13) . .
C5 P2 Au1 118.44(12) . .
P2 Au1 P1 177.12(3) . .

loop_
_geom_bond_atom_site_label_1
_geom_bond_atom_site_label_2
_geom_bond_distance
_geom_bond_site_symmetry_2
C1 C2 1.530(5) .
C1 P1 1.834(4) .
C1 H1A 0.99 .
C1 H1B 0.99 .
C2 C3 1.511(5) .
C2 H2A 0.99 .
C2 H2B 0.99 .
C3 C4 1.527(5) .
C3 H3A 0.99 .
C3 H3B 0.99 .
C4 P1 1.837(3) .
C4 H4A 0.99 .
C4 H4B 0.99 .
C5 C6 1.541(5) .
C5 P2 1.841(4) .
C5 H5A 0.99 .
C5 H5B 0.99 .
C6 C7 1.524(6) .
C6 H6A 0.99 .
C6 H6B 0.99 .
C7 C8 1.534(5) .
C7 H7A 0.99 .
C7 H7B 0.99 .
C8 P2 1.839(4) .
C8 H8A 0.99 .
C8 H8B 0.99 .
C9 C10 1.521(5) .
C9 P1 1.817(3) .
C9 H9A 0.99 .
C9 H9B 0.99 .
C10 C11 1.521(5) .
C10 H10A 0.99 .
C10 H10B 0.99 .
C11 C12 1.523(5) .
C11 H11A 0.99 .
C11 H11B 0.99 .
C12 C13 1.527(5) 3_665
C12 H12A 0.99 .
C12 H12B 0.99 .
C13 C12 1.527(5) 3_665
C13 P2 1.817(3) .
C13 H13A 0.99 .
C13 H13B 0.99 .
B1 F2 1.366(5) .
B1 F3 1.367(5) .
B1 F4 1.379(5) .
B1 F1 1.391(5) .
P1 Au1 2.3104(8) .
P2 Au1 2.3084(9) .
